data_7022710
loop_
_publ_author_name
'Wang, Chuanyong'
'Zhang, Xingmin'
'Xue, Mingqiang'
'Zhang, Yong'
'Shen, Qi'

_publ_section_title
;
 Unprecedented reaction of bridged bis(guanidinate) lanthanide complexes:
 sterically induced deprotonation.
;
_journal_issue 19
_journal_name_full 'Dalton transactions (Cambridge, England : 2003)'
_journal_page_first 7009
_journal_page_last 7018
_journal_paper_doi 10.1039/c3dt32882a
_journal_volume 42
_journal_year 2013
_chemical_formula_moiety 'C32 H52 Cl N6 O2 Y'
_chemical_formula_sum 'C32 H52 Cl N6 O2 Y'
_chemical_formula_weight 677.16
_chemical_name_systematic
;
?
;
_space_group_IT_number 15
_symmetry_cell_setting monoclinic
_symmetry_Int_Tables_number 15
_symmetry_space_group_name_Hall '-C 2yc'
_symmetry_space_group_name_H-M 'C 1 2/c 1'
_atom_sites_solution_hydrogens geom
_atom_sites_solution_primary direct
_atom_sites_solution_secondary difmap
_audit_creation_method SHELXL-97
_cell_angle_alpha 90.00
_cell_angle_beta 93.448(10)
_cell_angle_gamma 90.00
_cell_formula_units_Z 4
_cell_length_a 13.835(5)
_cell_length_b 12.374(5)
_cell_length_c 20.243(8)
_cell_measurement_reflns_used 4772
_cell_measurement_temperature 223(2)
_cell_measurement_theta_max 27.5
_cell_measurement_theta_min 3.0
_cell_volume 3459(2)
_computing_cell_refinement CrystalClear
_computing_data_collection CrystalClear
_computing_data_reduction CrystalStructure
_computing_molecular_graphics 'Bruker SHELXTL'
_computing_publication_material 'Bruker SHELXTL'
_computing_structure_refinement 'SHELXL-97 (Sheldrick, 1997)'
_computing_structure_solution 'SHELXS-97 (Sheldrick, 1990)'
_diffrn_ambient_temperature 223(2)
_diffrn_detector_area_resol_mean 14.63
_diffrn_measured_fraction_theta_full 0.993
_diffrn_measured_fraction_theta_max 0.993
_diffrn_measurement_device_type 'Rigaku Saturn'
_diffrn_measurement_method \w
_diffrn_radiation_monochromator graphite
_diffrn_radiation_source 'fine-focus sealed tube'
_diffrn_radiation_type MoK\a
_diffrn_radiation_wavelength 0.71075
_diffrn_reflns_av_R_equivalents 0.0787
_diffrn_reflns_av_unetI/netI 0.1240
_diffrn_reflns_limit_h_max 16
_diffrn_reflns_limit_h_min -14
_diffrn_reflns_limit_k_max 14
_diffrn_reflns_limit_k_min -9
_diffrn_reflns_limit_l_max 22
_diffrn_reflns_limit_l_min -24
_diffrn_reflns_number 8940
_diffrn_reflns_theta_full 25.49
_diffrn_reflns_theta_max 25.49
_diffrn_reflns_theta_min 3.05
_exptl_absorpt_coefficient_mu 1.799
_exptl_absorpt_correction_T_max 0.484
_exptl_absorpt_correction_T_min 0.248
_exptl_absorpt_correction_type multi-scan
_exptl_absorpt_process_details 'Jacobson, R. (1998) Private communication'
_exptl_crystal_colour colorless
_exptl_crystal_density_diffrn 1.300
_exptl_crystal_density_method 'not measured'
_exptl_crystal_description block
_exptl_crystal_F_000 1432
_exptl_crystal_size_max 0.70
_exptl_crystal_size_mid 0.60
_exptl_crystal_size_min 0.40
_refine_diff_density_max 0.877
_refine_diff_density_min -1.520
_refine_diff_density_rms 0.118
_refine_ls_extinction_coef 0.0040(7)
_refine_ls_extinction_expression Fc^*^=kFc[1+0.001xFc^2^\l^3^/sin(2\q)]^-1/4^
_refine_ls_extinction_method SHELXL
_refine_ls_goodness_of_fit_ref 0.970
_refine_ls_hydrogen_treatment mixed
_refine_ls_matrix_type full
_refine_ls_number_parameters 189
_refine_ls_number_reflns 3201
_refine_ls_number_restraints 1
_refine_ls_restrained_S_all 0.970
_refine_ls_R_factor_all 0.1051
_refine_ls_R_factor_gt 0.0717
_refine_ls_shift/su_max 0.000
_refine_ls_shift/su_mean 0.000
_refine_ls_structure_factor_coef Fsqd
_refine_ls_weighting_details 'calc w=1/[\s^2^(Fo^2^)+(0.1110P)^2^+0.0000P] where P=(Fo^2^+2Fc^2^)/3'
_refine_ls_weighting_scheme calc
_refine_ls_wR_factor_gt 0.1750
_refine_ls_wR_factor_ref 0.2126
_reflns_number_gt 1862
_reflns_number_total 3201
_reflns_threshold_expression >2sigma(I)
_cod_data_source_file c3dt32882a.txt
_cod_data_source_block complex3
_cod_original_sg_symbol_H-M 'C 2/c'
_cod_database_code 7022710

loop_
_symmetry_equiv_pos_as_xyz
'x, y, z'
'-x, y, -z+1/2'
'x+1/2, y+1/2, z'
'-x+1/2, y+1/2, -z+1/2'
'-x, -y, -z'
'x, -y, z-1/2'
'-x+1/2, -y+1/2, -z'
'x+1/2, -y+1/2, z-1/2'

loop_
_atom_site_label
_atom_site_type_symbol
_atom_site_fract_x
_atom_site_fract_y
_atom_site_fract_z
_atom_site_U_iso_or_equiv
_atom_site_adp_type
_atom_site_occupancy
_atom_site_symmetry_multiplicity
_atom_site_calc_flag
_atom_site_refinement_flags
Y1 Y 0.5000 0.69056(6) 0.7500 0.0373(3) Uani 1 2 d S
Cl1 Cl 0.5000 0.90579(18) 0.7500 0.0563(6) Uani 1 2 d S
O1 O 0.6704(3) 0.6850(3) 0.74622(19) 0.0446(10) Uani 1 1 d .
N1 N 0.4926(3) 0.5386(4) 0.68354(19) 0.0384(11) Uani 1 1 d .
N2 N 0.4812(3) 0.6960(4) 0.6297(2) 0.0393(11) Uani 1 1 d .
N3 N 0.4261(4) 0.5397(4) 0.5710(2) 0.0501(13) Uani 1 1 d D
H3 H 0.412(4) 0.580(4) 0.543(2) 0.060 Uiso 1 1 d D
C1 C 0.4667(4) 0.5920(5) 0.6264(3) 0.0437(14) Uani 1 1 d .
C2 C 0.5133(4) 0.4297(5) 0.6886(2) 0.0362(12) Uani 1 1 d .
C3 C 0.5484(4) 0.3693(5) 0.6375(3) 0.0460(15) Uani 1 1 d .
H3A H 0.5682 0.4053 0.5997 0.055 Uiso 1 1 calc R
C4 C 0.5552(4) 0.2554(5) 0.6402(3) 0.0462(14) Uani 1 1 d .
H4 H 0.5789 0.2175 0.6044 0.055 Uiso 1 1 calc R
C5 C 0.5278(4) 0.1998(5) 0.6944(3) 0.0469(15) Uani 1 1 d .
H5 H 0.5275 0.1239 0.6945 0.056 Uiso 1 1 calc R
C6 C 0.5000 0.2579(7) 0.7500 0.0401(18) Uani 1 2 d S
C7 C 0.5000 0.3741(6) 0.7500 0.0317(17) Uani 1 2 d S
C8 C 0.4413(5) 0.7710(6) 0.5792(3) 0.0564(17) Uani 1 1 d .
H8 H 0.4314 0.7314 0.5368 0.068 Uiso 1 1 calc R
C9 C 0.5127(6) 0.8619(7) 0.5700(4) 0.084(2) Uani 1 1 d .
H9A H 0.5238 0.9007 0.6114 0.125 Uiso 1 1 calc R
H9B H 0.4865 0.9110 0.5362 0.125 Uiso 1 1 calc R
H9C H 0.5734 0.8321 0.5567 0.125 Uiso 1 1 calc R
C10 C 0.3436(6) 0.8157(6) 0.5982(4) 0.075(2) Uani 1 1 d .
H10A H 0.3010 0.7563 0.6079 0.112 Uiso 1 1 calc R
H10B H 0.3146 0.8579 0.5618 0.112 Uiso 1 1 calc R
H10C H 0.3533 0.8613 0.6370 0.112 Uiso 1 1 calc R
C11 C 0.3466(6) 0.4625(7) 0.5739(4) 0.0786(14) Uani 1 1 d .
H11 H 0.3602 0.4157 0.6130 0.094 Uiso 1 1 calc R
C12 C 0.2496(5) 0.5181(7) 0.5817(3) 0.0786(14) Uani 1 1 d .
H12A H 0.2572 0.5735 0.6155 0.118 Uiso 1 1 calc R
H12B H 0.2025 0.4653 0.5945 0.118 Uiso 1 1 calc R
H12C H 0.2275 0.5511 0.5400 0.118 Uiso 1 1 calc R
C13 C 0.3420(5) 0.3925(7) 0.5140(3) 0.0786(14) Uani 1 1 d .
H13A H 0.3483 0.4367 0.4749 0.118 Uiso 1 1 calc R
H13B H 0.2804 0.3548 0.5105 0.118 Uiso 1 1 calc R
H13C H 0.3943 0.3402 0.5175 0.118 Uiso 1 1 calc R
C14 C 0.7252(4) 0.5877(6) 0.7389(3) 0.0592(18) Uani 1 1 d .
H14A H 0.6839 0.5240 0.7430 0.071 Uiso 1 1 calc R
H14B H 0.7788 0.5837 0.7727 0.071 Uiso 1 1 calc R
C15 C 0.7623(6) 0.5934(8) 0.6722(4) 0.082(2) Uani 1 1 d .
H15A H 0.7198 0.5533 0.6404 0.099 Uiso 1 1 calc R
H15B H 0.8275 0.5625 0.6723 0.099 Uiso 1 1 calc R
C16 C 0.7640(5) 0.7099(7) 0.6544(4) 0.070(2) Uani 1 1 d .
H16A H 0.7223 0.7240 0.6144 0.084 Uiso 1 1 calc R
H16B H 0.8301 0.7334 0.6466 0.084 Uiso 1 1 calc R
C17 C 0.7264(5) 0.7675(6) 0.7136(4) 0.0633(19) Uani 1 1 d .
H17A H 0.7799 0.7939 0.7432 0.076 Uiso 1 1 calc R
H17B H 0.6852 0.8288 0.6996 0.076 Uiso 1 1 calc R

loop_
_atom_site_aniso_label
_atom_site_aniso_U_11
_atom_site_aniso_U_22
_atom_site_aniso_U_33
_atom_site_aniso_U_23
_atom_site_aniso_U_13
_atom_site_aniso_U_12
Y1 0.0453(5) 0.0245(5) 0.0412(5) 0.000 -0.0060(3) 0.000
Cl1 0.0804(15) 0.0234(12) 0.0636(13) 0.000 -0.0086(11) 0.000
O1 0.042(2) 0.037(3) 0.054(2) 0.0030(18) -0.0023(17) -0.0016(18)
N1 0.051(3) 0.027(3) 0.037(2) 0.002(2) -0.0019(19) -0.001(2)
N2 0.059(3) 0.026(3) 0.032(2) 0.0047(19) -0.007(2) -0.005(2)
N3 0.079(3) 0.036(3) 0.033(2) 0.003(2) -0.010(2) -0.015(3)
C1 0.048(3) 0.038(4) 0.044(3) 0.013(3) -0.003(2) -0.007(3)
C2 0.038(3) 0.022(3) 0.048(3) -0.006(2) -0.001(2) -0.009(2)
C3 0.058(4) 0.036(4) 0.046(3) -0.007(3) 0.011(3) -0.006(3)
C4 0.057(4) 0.031(4) 0.051(3) -0.014(3) 0.003(3) 0.008(3)
C5 0.044(3) 0.032(4) 0.063(4) -0.012(3) -0.009(3) 0.004(3)
C6 0.035(4) 0.030(5) 0.054(4) 0.000 -0.007(3) 0.000
C7 0.031(4) 0.027(5) 0.036(4) 0.000 -0.004(3) 0.000
C8 0.082(5) 0.031(4) 0.055(4) 0.003(3) -0.010(3) -0.008(3)
C9 0.112(6) 0.064(6) 0.074(5) 0.031(4) 0.002(4) -0.016(5)
C10 0.082(5) 0.064(6) 0.076(5) 0.017(4) -0.022(4) 0.007(4)
C11 0.090(3) 0.071(4) 0.075(3) -0.009(2) 0.001(2) -0.031(3)
C12 0.090(3) 0.071(4) 0.075(3) -0.009(2) 0.001(2) -0.031(3)
C13 0.090(3) 0.071(4) 0.075(3) -0.009(2) 0.001(2) -0.031(3)
C14 0.049(4) 0.046(5) 0.082(5) -0.001(3) -0.002(3) 0.004(3)
C15 0.086(5) 0.084(7) 0.077(5) -0.017(5) 0.008(4) 0.006(5)
C16 0.060(4) 0.084(7) 0.068(4) 0.015(4) 0.009(3) -0.013(4)
C17 0.051(4) 0.052(5) 0.087(5) 0.002(4) 0.000(3) -0.016(4)

loop_
_atom_type_symbol
_atom_type_description
_atom_type_scat_dispersion_real
_atom_type_scat_dispersion_imag
_atom_type_scat_source
C C 0.0033 0.0016 'International Tables Vol C Tables 4.2.6.8 and 6.1.1.4'
H H 0.0000 0.0000 'International Tables Vol C Tables 4.2.6.8 and 6.1.1.4'
N N 0.0061 0.0033 'International Tables Vol C Tables 4.2.6.8 and 6.1.1.4'
O O 0.0106 0.0060 'International Tables Vol C Tables 4.2.6.8 and 6.1.1.4'
Cl Cl 0.1484 0.1585 'International Tables Vol C Tables 4.2.6.8 and 6.1.1.4'
Y Y -2.7962 3.5667 'International Tables Vol C Tables 4.2.6.8 and 6.1.1.4'

loop_
_geom_angle_atom_site_label_1
_geom_angle_atom_site_label_2
_geom_angle_atom_site_label_3
_geom_angle
_geom_angle_site_symmetry_1
_geom_angle_site_symmetry_3
N1 Y1 N1 71.1(2) . 2_656
N1 Y1 O1 89.19(14) . 2_656
N1 Y1 O1 88.09(14) 2_656 2_656
N1 Y1 O1 88.09(14) . .
N1 Y1 O1 89.19(14) 2_656 .
O1 Y1 O1 176.65(19) 2_656 .
N1 Y1 N2 56.07(15) . .
N1 Y1 N2 127.10(15) 2_656 .
O1 Y1 N2 89.23(15) 2_656 .
O1 Y1 N2 90.86(15) . .
N1 Y1 N2 127.10(15) . 2_656
N1 Y1 N2 56.07(15) 2_656 2_656
O1 Y1 N2 90.86(15) 2_656 2_656
O1 Y1 N2 89.23(15) . 2_656
N2 Y1 N2 176.8(2) . 2_656
N1 Y1 Cl1 144.47(10) . .
N1 Y1 Cl1 144.47(10) 2_656 .
O1 Y1 Cl1 91.68(10) 2_656 .
O1 Y1 Cl1 91.68(10) . .
N2 Y1 Cl1 88.42(11) . .
N2 Y1 Cl1 88.42(11) 2_656 .
N1 Y1 C1 28.98(16) . .
N1 Y1 C1 99.50(17) 2_656 .
O1 Y1 C1 84.56(15) 2_656 .
O1 Y1 C1 93.98(15) . .
N2 Y1 C1 27.77(14) . .
N2 Y1 C1 155.36(18) 2_656 .
Cl1 Y1 C1 115.85(12) . .
N1 Y1 C1 99.50(16) . 2_656
N1 Y1 C1 28.98(16) 2_656 2_656
O1 Y1 C1 93.98(15) 2_656 2_656
O1 Y1 C1 84.56(15) . 2_656
N2 Y1 C1 155.36(18) . 2_656
N2 Y1 C1 27.77(14) 2_656 2_656
Cl1 Y1 C1 115.85(12) . 2_656
C1 Y1 C1 128.3(2) . 2_656
C14 O1 C17 104.1(5) . .
C14 O1 Y1 124.2(4) . .
C17 O1 Y1 123.3(4) . .
C1 N1 C2 125.4(5) . .
C1 N1 Y1 95.7(4) . .
C2 N1 Y1 138.5(3) . .
C1 N2 C8 122.6(5) . .
C1 N2 Y1 91.8(3) . .
C8 N2 Y1 136.9(4) . .
C1 N3 C11 122.9(5) . .
C1 N3 H3 112(5) . .
C11 N3 H3 107(5) . .
N2 C1 N1 113.7(5) . .
N2 C1 N3 123.9(5) . .
N1 C1 N3 122.3(6) . .
N2 C1 Y1 60.4(3) . .
N1 C1 Y1 55.3(3) . .
N3 C1 Y1 165.0(4) . .
N1 C2 C3 123.4(5) . .
N1 C2 C7 119.6(5) . .
C3 C2 C7 117.0(6) . .
C2 C3 C4 122.3(5) . .
C2 C3 H3A 118.9 . .
C4 C3 H3A 118.9 . .
C5 C4 C3 120.8(5) . .
C5 C4 H4 119.6 . .
C3 C4 H4 119.6 . .
C4 C5 C6 119.1(6) . .
C4 C5 H5 120.4 . .
C6 C5 H5 120.4 . .
C5 C6 C5 118.7(8) . 2_656
C5 C6 C7 120.7(4) . .
C5 C6 C7 120.7(4) 2_656 .
C6 C7 C2 118.5(3) . .
C6 C7 C2 118.5(3) . 2_656
C2 C7 C2 123.0(7) . 2_656
N2 C8 C9 109.6(5) . .
N2 C8 C10 110.7(5) . .
C9 C8 C10 110.7(7) . .
N2 C8 H8 108.6 . .
C9 C8 H8 108.6 . .
C10 C8 H8 108.6 . .
C8 C9 H9A 109.5 . .
C8 C9 H9B 109.5 . .
H9A C9 H9B 109.5 . .
C8 C9 H9C 109.5 . .
H9A C9 H9C 109.5 . .
H9B C9 H9C 109.5 . .
C8 C10 H10A 109.5 . .
C8 C10 H10B 109.5 . .
H10A C10 H10B 109.5 . .
C8 C10 H10C 109.5 . .
H10A C10 H10C 109.5 . .
H10B C10 H10C 109.5 . .
N3 C11 C13 110.1(6) . .
N3 C11 C12 112.2(7) . .
C13 C11 C12 110.7(6) . .
N3 C11 H11 107.9 . .
C13 C11 H11 107.9 . .
C12 C11 H11 107.9 . .
C11 C12 H12A 109.5 . .
C11 C12 H12B 109.5 . .
H12A C12 H12B 109.5 . .
C11 C12 H12C 109.5 . .
H12A C12 H12C 109.5 . .
H12B C12 H12C 109.5 . .
C11 C13 H13A 109.5 . .
C11 C13 H13B 109.5 . .
H13A C13 H13B 109.5 . .
C11 C13 H13C 109.5 . .
H13A C13 H13C 109.5 . .
H13B C13 H13C 109.5 . .
O1 C14 C15 105.6(6) . .
O1 C14 H14A 110.6 . .
C15 C14 H14A 110.6 . .
O1 C14 H14B 110.6 . .
C15 C14 H14B 110.6 . .
H14A C14 H14B 108.7 . .
C14 C15 C16 106.3(6) . .
C14 C15 H15A 110.5 . .
C16 C15 H15A 110.5 . .
C14 C15 H15B 110.5 . .
C16 C15 H15B 110.5 . .
H15A C15 H15B 108.7 . .
C15 C16 C17 104.7(6) . .
C15 C16 H16A 110.8 . .
C17 C16 H16A 110.8 . .
C15 C16 H16B 110.8 . .
C17 C16 H16B 110.8 . .
H16A C16 H16B 108.9 . .
O1 C17 C16 104.2(6) . .
O1 C17 H17A 110.9 . .
C16 C17 H17A 110.9 . .
O1 C17 H17B 110.9 . .
C16 C17 H17B 110.9 . .
H17A C17 H17B 108.9 . .

loop_
_geom_bond_atom_site_label_1
_geom_bond_atom_site_label_2
_geom_bond_distance
_geom_bond_site_symmetry_2
Y1 N1 2.311(5) .
Y1 N1 2.311(5) 2_656
Y1 O1 2.365(4) 2_656
Y1 O1 2.365(4) .
Y1 N2 2.433(4) .
Y1 N2 2.433(4) 2_656
Y1 Cl1 2.663(3) .
Y1 C1 2.797(6) .
Y1 C1 2.797(6) 2_656
O1 C14 1.435(7) .
O1 C17 1.463(8) .
N1 C1 1.362(6) .
N1 C2 1.379(7) .
N2 C1 1.304(7) .
N2 C8 1.465(7) .
N3 C1 1.384(7) .
N3 C11 1.460(9) .
N3 H3 0.772(10) .
C2 C3 1.388(7) .
C2 C7 1.442(6) .
C3 C4 1.412(9) .
C3 H3A 0.9400 .
C4 C5 1.367(9) .
C4 H4 0.9400 .
C5 C6 1.409(7) .
C5 H5 0.9400 .
C6 C5 1.409(7) 2_656
C6 C7 1.438(12) .
C7 C2 1.442(6) 2_656
C8 C9 1.515(10) .
C8 C10 1.532(11) .
C8 H8 0.9900 .
C9 H9A 0.9700 .
C9 H9B 0.9700 .
C9 H9C 0.9700 .
C10 H10A 0.9700 .
C10 H10B 0.9700 .
C10 H10C 0.9700 .
C11 C13 1.489(9) .
C11 C12 1.525(11) .
C11 H11 0.9900 .
C12 H12A 0.9700 .
C12 H12B 0.9700 .
C12 H12C 0.9700 .
C13 H13A 0.9700 .
C13 H13B 0.9700 .
C13 H13C 0.9700 .
C14 C15 1.475(9) .
C14 H14A 0.9800 .
C14 H14B 0.9800 .
C15 C16 1.487(11) .
C15 H15A 0.9800 .
C15 H15B 0.9800 .
C16 C17 1.515(10) .
C16 H16A 0.9800 .
C16 H16B 0.9800 .
C17 H17A 0.9800 .
C17 H17B 0.9800 .

loop_
_geom_torsion_atom_site_label_1
_geom_torsion_atom_site_label_2
_geom_torsion_atom_site_label_3
_geom_torsion_atom_site_label_4
_geom_torsion
_geom_torsion_site_symmetry_1
_geom_torsion_site_symmetry_4
N1 Y1 O1 C14 -29.6(4) . .
N1 Y1 O1 C14 41.5(4) 2_656 .
O1 Y1 O1 C14 5.9(4) 2_656 .
N2 Y1 O1 C14 -85.6(4) . .
N2 Y1 O1 C14 97.6(4) 2_656 .
Cl1 Y1 O1 C14 -174.1(4) . .
C1 Y1 O1 C14 -58.0(4) . .
C1 Y1 O1 C14 70.1(4) 2_656 .
N1 Y1 O1 C17 113.3(4) . .
N1 Y1 O1 C17 -175.6(4) 2_656 .
O1 Y1 O1 C17 148.9(4) 2_656 .
N2 Y1 O1 C17 57.3(4) . .
N2 Y1 O1 C17 -119.5(4) 2_656 .
Cl1 Y1 O1 C17 -31.1(4) . .
C1 Y1 O1 C17 84.9(5) . .
C1 Y1 O1 C17 -147.0(5) 2_656 .
N1 Y1 N1 C1 168.5(4) 2_656 .
O1 Y1 N1 C1 80.2(3) 2_656 .
O1 Y1 N1 C1 -101.7(3) . .
N2 Y1 N1 C1 -9.4(3) . .
N2 Y1 N1 C1 170.7(3) 2_656 .
Cl1 Y1 N1 C1 -11.5(4) . .
C1 Y1 N1 C1 174.1(2) 2_656 .
N1 Y1 N1 C2 -17.8(4) 2_656 .
O1 Y1 N1 C2 -106.0(5) 2_656 .
O1 Y1 N1 C2 72.0(5) . .
N2 Y1 N1 C2 164.3(6) . .
N2 Y1 N1 C2 -15.6(6) 2_656 .
Cl1 Y1 N1 C2 162.2(4) . .
C1 Y1 N1 C2 173.8(7) . .
C1 Y1 N1 C2 -12.1(5) 2_656 .
N1 Y1 N2 C1 9.8(3) . .
N1 Y1 N2 C1 7.3(4) 2_656 .
O1 Y1 N2 C1 -79.7(4) 2_656 .
O1 Y1 N2 C1 96.9(4) . .
N2 Y1 N2 C1 -171.4(3) 2_656 .
Cl1 Y1 N2 C1 -171.4(3) . .
C1 Y1 N2 C1 18.1(7) 2_656 .
N1 Y1 N2 C8 155.0(6) . .
N1 Y1 N2 C8 152.5(5) 2_656 .
O1 Y1 N2 C8 65.5(6) 2_656 .
O1 Y1 N2 C8 -117.8(6) . .
N2 Y1 N2 C8 -26.2(6) 2_656 .
Cl1 Y1 N2 C8 -26.2(6) . .
C1 Y1 N2 C8 145.2(8) . .
C1 Y1 N2 C8 163.4(5) 2_656 .
C8 N2 C1 N1 -167.6(5) . .
Y1 N2 C1 N1 -15.2(5) . .
C8 N2 C1 N3 10.6(9) . .
Y1 N2 C1 N3 163.0(5) . .
C8 N2 C1 Y1 -152.5(6) . .
C2 N1 C1 N2 -158.9(5) . .
Y1 N1 C1 N2 16.1(5) . .
C2 N1 C1 N3 22.9(8) . .
Y1 N1 C1 N3 -162.2(5) . .
C2 N1 C1 Y1 -174.9(6) . .
C11 N3 C1 N2 -130.7(7) . .
C11 N3 C1 N1 47.3(9) . .
C11 N3 C1 Y1 -29(2) . .
N1 Y1 C1 N2 -163.1(6) . .
N1 Y1 C1 N2 -174.1(3) 2_656 .
O1 Y1 C1 N2 98.7(4) 2_656 .
O1 Y1 C1 N2 -84.3(4) . .
N2 Y1 C1 N2 178.87(9) 2_656 .
Cl1 Y1 C1 N2 9.5(4) . .
C1 Y1 C1 N2 -170.5(4) 2_656 .
N1 Y1 C1 N1 -11.1(4) 2_656 .
O1 Y1 C1 N1 -98.2(3) 2_656 .
O1 Y1 C1 N1 78.8(3) . .
N2 Y1 C1 N1 163.1(6) . .
N2 Y1 C1 N1 -18.1(6) 2_656 .
Cl1 Y1 C1 N1 172.6(3) . .
C1 Y1 C1 N1 -7.4(3) 2_656 .
N1 Y1 C1 N3 85.9(17) . .
N1 Y1 C1 N3 74.9(17) 2_656 .
O1 Y1 C1 N3 -12.3(17) 2_656 .
O1 Y1 C1 N3 164.7(17) . .
N2 Y1 C1 N3 -111.0(18) . .
N2 Y1 C1 N3 67.8(18) 2_656 .
Cl1 Y1 C1 N3 -101.5(17) . .
C1 Y1 C1 N3 78.5(17) 2_656 .
C1 N1 C2 C3 27.0(8) . .
Y1 N1 C2 C3 -145.4(4) . .
C1 N1 C2 C7 -154.0(4) . .
Y1 N1 C2 C7 33.6(7) . .
N1 C2 C3 C4 -170.2(5) . .
C7 C2 C3 C4 10.7(7) . .
C2 C3 C4 C5 -0.5(8) . .
C3 C4 C5 C6 -5.2(8) . .
C4 C5 C6 C5 -179.8(6) . 2_656
C4 C5 C6 C7 0.2(6) . .
C5 C6 C7 C2 10.1(3) . .
C5 C6 C7 C2 -169.9(3) 2_656 .
C5 C6 C7 C2 -169.9(3) . 2_656
C5 C6 C7 C2 10.1(3) 2_656 2_656
N1 C2 C7 C6 165.7(3) . .
C3 C2 C7 C6 -15.2(5) . .
N1 C2 C7 C2 -14.3(3) . 2_656
C3 C2 C7 C2 164.8(5) . 2_656
C1 N2 C8 C9 -144.4(6) . .
Y1 N2 C8 C9 78.1(8) . .
C1 N2 C8 C10 93.1(7) . .
Y1 N2 C8 C10 -44.3(8) . .
C1 N3 C11 C13 -160.0(6) . .
C1 N3 C11 C12 76.3(8) . .
C17 O1 C14 C15 -38.2(7) . .
Y1 O1 C14 C15 110.5(5) . .
O1 C14 C15 C16 23.5(7) . .
C14 C15 C16 C17 -0.2(8) . .
C14 O1 C17 C16 37.6(6) . .
Y1 O1 C17 C16 -111.5(5) . .
C15 C16 C17 O1 -22.6(7) . .
